data_7243162
loop_
_publ_author_name
'Yang, Xue'
'Ren, Yixia'
'Chai, Hongmei'
'Hou, Xiufang'
'Wang, Zhixiang'
'Wang, Jijiang'

_publ_section_title
;
 Highly sensitive detection of nitrobenzene by a series of fluorescent 2D
 zinc(ii) metal--organic frameworks with a flexible triangular ligand
;
_journal_issue 39
_journal_name_full 'RSC Advances'
_journal_page_first 23975
_journal_page_last 23984
_journal_paper_doi 10.1039/D1RA03737D
_journal_volume 11
_journal_year 2021
_chemical_formula_sum 'C36 H30 N4 O8 Zn'
_chemical_formula_weight 712.01
_space_group_crystal_system triclinic
_space_group_IT_number 2
_space_group_name_Hall '-P 1'
_space_group_name_H-M_alt 'P -1'
_atom_sites_solution_hydrogens mixed
_audit_creation_method SHELXL-2014/7
_audit_update_record
;
2020-11-25 deposited with the CCDC.	2021-07-07 downloaded from the CCDC.
;
_cell_angle_alpha 106.065(4)
_cell_angle_beta 91.671(4)
_cell_angle_gamma 102.175(3)
_cell_formula_units_Z 2
_cell_length_a 9.764(3)
_cell_length_b 11.687(3)
_cell_length_c 15.345(4)
_cell_measurement_reflns_used 5432
_cell_measurement_temperature 296(2)
_cell_measurement_theta_max 28.35
_cell_measurement_theta_min 2.45
_cell_volume 1637.7(8)
_computing_structure_refinement 'SHELXL-2014/7 (Sheldrick, 2014)'
_diffrn_ambient_temperature 296(2)
_diffrn_measured_fraction_theta_full 0.986
_diffrn_measured_fraction_theta_max 0.908
_diffrn_measurement_device_type 'multiwire proportional'
_diffrn_radiation_type MoK\a
_diffrn_radiation_wavelength 0.71073
_diffrn_reflns_av_R_equivalents 0.0294
_diffrn_reflns_av_unetI/netI 0.0776
_diffrn_reflns_Laue_measured_fraction_full 0.986
_diffrn_reflns_Laue_measured_fraction_max 0.908
_diffrn_reflns_limit_h_max 12
_diffrn_reflns_limit_h_min -9
_diffrn_reflns_limit_k_max 15
_diffrn_reflns_limit_k_min -14
_diffrn_reflns_limit_l_max 20
_diffrn_reflns_limit_l_min -19
_diffrn_reflns_number 9856
_diffrn_reflns_point_group_measured_fraction_full 0.986
_diffrn_reflns_point_group_measured_fraction_max 0.908
_diffrn_reflns_theta_full 25.242
_diffrn_reflns_theta_max 28.316
_diffrn_reflns_theta_min 2.442
_exptl_absorpt_coefficient_mu 0.810
_exptl_crystal_colour colorless
_exptl_crystal_density_diffrn 1.444
_exptl_crystal_description block
_exptl_crystal_F_000 736
_refine_diff_density_max 0.696
_refine_diff_density_min -0.775
_refine_diff_density_rms 0.075
_refine_ls_extinction_method none
_refine_ls_goodness_of_fit_ref 0.993
_refine_ls_hydrogen_treatment mixed
_refine_ls_matrix_type full
_refine_ls_number_parameters 451
_refine_ls_number_reflns 7395
_refine_ls_number_restraints 3
_refine_ls_restrained_S_all 0.993
_refine_ls_R_factor_all 0.0966
_refine_ls_R_factor_gt 0.0556
_refine_ls_shift/su_max 0.001
_refine_ls_shift/su_mean 0.000
_refine_ls_structure_factor_coef Fsqd
_refine_ls_weighting_details 'w=1/[\s^2^(Fo^2^)+(0.0400P)^2^+2.0553P] where P=(Fo^2^+2Fc^2^)/3'
_refine_ls_weighting_scheme calc
_refine_ls_wR_factor_gt 0.1229
_refine_ls_wR_factor_ref 0.1377
_reflns_Friedel_coverage 0.000
_reflns_number_gt 4607
_reflns_number_total 7395
_reflns_threshold_expression 'I > 2\s(I)'
_cod_data_source_file d1ra03737d2.cif
_cod_data_source_block 1
_cod_original_cell_volume 1637.7(7)
_cod_database_code 7243162
_shelx_shelxl_version_number 2014/7
_shelx_space_group_comment
;
The symmetry employed for this shelxl refinement is uniquely defined
by the following loop, which should always be used as a source of
symmetry information in preference to the above space-group names.
They are only intended as comments.
;

loop_
_space_group_symop_operation_xyz
'x, y, z'
'-x, -y, -z'

loop_
_atom_site_label
_atom_site_type_symbol
_atom_site_fract_x
_atom_site_fract_y
_atom_site_fract_z
_atom_site_U_iso_or_equiv
_atom_site_adp_type
_atom_site_occupancy
_atom_site_site_symmetry_order
_atom_site_calc_flag
_atom_site_refinement_flags_posn
_atom_site_refinement_flags_adp
_atom_site_refinement_flags_occupancy
_atom_site_disorder_assembly
_atom_site_disorder_group
Zn1 Zn 0.92554(5) 0.85671(4) 0.69697(3) 0.03768(14) Uani 1 1 d . . . . .
O1 O 0.8269(3) -0.0121(2) 0.71669(18) 0.0483(7) Uani 1 1 d . . . . .
O2 O 0.8875(4) 0.0164(3) 0.5849(2) 0.0667(9) Uani 1 1 d . . . . .
O3 O 0.5587(5) 0.2377(4) 0.4702(2) 0.0942(14) Uani 1 1 d D . . . .
O4 O 0.5146(4) 0.4014(3) 0.5665(2) 0.0761(10) Uani 1 1 d . . . . .
O5 O 0.7451(4) 0.5308(2) 0.87120(18) 0.0569(8) Uani 1 1 d . . . . .
O6 O 0.7073(3) 0.7121(3) 0.7867(2) 0.0745(10) Uani 1 1 d . . . . .
O7 O 0.9273(3) 0.8158(3) 0.81263(19) 0.0532(7) Uani 1 1 d . . . . .
O8 O 0.5210(4) 0.6584(3) 0.6408(2) 0.0730(10) Uani 1 1 d D . . . .
N1 N 0.8785(3) 0.7244(3) 0.5799(2) 0.0460(8) Uani 1 1 d . . . . .
N2 N 0.8863(4) 0.6436(3) 0.4333(2) 0.0516(9) Uani 1 1 d . . . . .
N3 N 0.3603(3) -0.0531(3) -0.2583(2) 0.0444(8) Uani 1 1 d . . . . .
N4 N 0.1362(3) -0.0785(3) -0.2988(2) 0.0413(7) Uani 1 1 d . . . . .
C1 C 0.8302(4) 0.0418(3) 0.6552(3) 0.0422(9) Uani 1 1 d . . . . .
C2 C 0.7583(4) 0.1483(3) 0.6752(3) 0.0381(8) Uani 1 1 d . . . . .
C3 C 0.6953(4) 0.1766(3) 0.6047(3) 0.0426(9) Uani 1 1 d . . . . .
H3A H 0.6924 0.1284 0.5450 0.051 Uiso 1 1 calc R U . . .
C4 C 0.6357(4) 0.2784(3) 0.6241(3) 0.0438(9) Uani 1 1 d . . . . .
C5 C 0.6462(5) 0.3531(4) 0.7126(3) 0.0506(10) Uani 1 1 d . . . . .
H5 H 0.6087 0.4221 0.7245 0.061 Uiso 1 1 calc R U . . .
C6 C 0.7110(5) 0.3272(3) 0.7833(3) 0.0455(10) Uani 1 1 d . . . . .
C7 C 0.7643(4) 0.2215(3) 0.7639(3) 0.0427(9) Uani 1 1 d . . . . .
H7 H 0.8042 0.2002 0.8112 0.051 Uiso 1 1 calc R U . . .
C8 C 0.5629(5) 0.3119(4) 0.5515(3) 0.0554(11) Uani 1 1 d . . . . .
C9 C 0.7275(6) 0.4109(4) 0.8790(3) 0.0608(13) Uani 1 1 d . . . . .
H9A H 0.6447 0.3905 0.9100 0.073 Uiso 1 1 calc R U . . .
H9B H 0.8089 0.4038 0.9132 0.073 Uiso 1 1 calc R U . . .
C10 C 0.7922(4) 0.6281(3) 0.9466(3) 0.0414(9) Uani 1 1 d . . . . .
C11 C 0.8307(4) 0.7422(3) 0.9296(2) 0.0345(8) Uani 1 1 d . . . . .
C12 C 0.8845(4) 0.8438(4) 1.0026(3) 0.0440(9) Uani 1 1 d . . . . .
H12 H 0.9106 0.9198 0.9922 0.053 Uiso 1 1 calc R U . . .
C13 C 0.9008(5) 0.8366(4) 1.0903(3) 0.0576(11) Uani 1 1 d . . . . .
H13 H 0.9392 0.9061 1.1381 0.069 Uiso 1 1 calc R U . . .
C14 C 0.8592(6) 0.7246(5) 1.1052(3) 0.0661(13) Uani 1 1 d . . . . .
H14 H 0.8673 0.7188 1.1643 0.079 Uiso 1 1 calc R U . . .
C15 C 0.8056(5) 0.6203(4) 1.0347(3) 0.0555(11) Uani 1 1 d . . . . .
H15 H 0.7786 0.5451 1.0463 0.067 Uiso 1 1 calc R U . . .
C16 C 0.8179(4) 0.7552(3) 0.8352(3) 0.0377(8) Uani 1 1 d . . . . .
C17 C 0.8360(5) 0.5995(4) 0.5587(3) 0.0560(11) Uani 1 1 d . . . . .
H17 H 0.8084 0.5560 0.6001 0.067 Uiso 1 1 calc R U . . .
C18 C 0.8402(5) 0.5497(4) 0.4694(3) 0.0633(13) Uani 1 1 d . . . . .
H18 H 0.8162 0.4669 0.4379 0.076 Uiso 1 1 calc R U . . .
C19 C 0.9083(5) 0.7465(4) 0.5020(3) 0.0528(11) Uani 1 1 d . . . . .
H19 H 0.9408 0.8243 0.4958 0.063 Uiso 1 1 calc R U . . .
C20 C 0.9262(6) 0.6401(5) 0.3416(3) 0.0826(18) Uani 1 1 d . . . . .
H20A H 1.0263 0.6437 0.3412 0.099 Uiso 1 1 calc R U . . .
H20B H 0.9098 0.7126 0.3280 0.099 Uiso 1 1 calc R U . . .
C21 C 0.8495(5) 0.5294(4) 0.2667(3) 0.0557(11) Uani 1 1 d . . . . .
C22 C 0.9261(5) 0.4606(4) 0.2102(3) 0.0552(11) Uani 1 1 d . . . . .
H22 H 1.0235 0.4794 0.2214 0.066 Uiso 1 1 calc R U . . .
C23 C 0.8614(4) 0.3637(4) 0.1367(3) 0.0494(10) Uani 1 1 d . . . . .
H23 H 0.9166 0.3191 0.0991 0.059 Uiso 1 1 calc R U . . .
C24 C 0.7161(4) 0.3307(3) 0.1171(3) 0.0380(8) Uani 1 1 d . . . . .
C25 C 0.6391(4) 0.4006(4) 0.1752(3) 0.0536(11) Uani 1 1 d . . . . .
H25 H 0.5416 0.3818 0.1647 0.064 Uiso 1 1 calc R U . . .
C26 C 0.7052(5) 0.4985(4) 0.2488(3) 0.0672(13) Uani 1 1 d . . . . .
H26 H 0.6511 0.5439 0.2867 0.081 Uiso 1 1 calc R U . . .
C27 C 0.6513(4) 0.2279(3) 0.0365(2) 0.0359(8) Uani 1 1 d . . . . .
C28 C 0.7198(4) 0.1344(4) -0.0004(3) 0.0461(10) Uani 1 1 d . . . . .
H28 H 0.8043 0.1340 0.0290 0.055 Uiso 1 1 calc R U . . .
C29 C 0.6655(4) 0.0431(4) -0.0789(3) 0.0480(10) Uani 1 1 d . . . . .
H29 H 0.7145 -0.0172 -0.1020 0.058 Uiso 1 1 calc R U . . .
C30 C 0.5399(4) 0.0389(3) -0.1240(3) 0.0390(8) Uani 1 1 d . . . . .
C31 C 0.4682(4) 0.1274(4) -0.0871(3) 0.0499(10) Uani 1 1 d . . . . .
H31 H 0.3816 0.1250 -0.1153 0.060 Uiso 1 1 calc R U . . .
C32 C 0.5233(4) 0.2203(4) -0.0083(3) 0.0469(10) Uani 1 1 d . . . . .
H32 H 0.4728 0.2794 0.0151 0.056 Uiso 1 1 calc R U . . .
C33 C 0.4885(4) -0.0623(4) -0.2106(3) 0.0480(10) Uani 1 1 d . . . . .
H33A H 0.5626 -0.0627 -0.2514 0.058 Uiso 1 1 calc R U . . .
H33B H 0.4705 -0.1398 -0.1966 0.058 Uiso 1 1 calc R U . . .
C34 C 0.3511(5) 0.0132(4) -0.3173(3) 0.0594(12) Uani 1 1 d . . . . .
H34 H 0.4256 0.0609 -0.3368 0.071 Uiso 1 1 calc R U . . .
C35 C 0.2136(5) -0.0033(4) -0.3422(3) 0.0552(11) Uani 1 1 d . . . . .
H35 H 0.1769 0.0313 -0.3827 0.066 Uiso 1 1 calc R U . . .
C36 C 0.2289(4) -0.1071(3) -0.2494(3) 0.0423(9) Uani 1 1 d . . . . .
H36 H 0.2057 -0.1586 -0.2129 0.051 Uiso 1 1 calc R U . . .
H8A H 0.525(5) 0.5940(19) 0.612(2) 0.051 Uiso 1 1 d D U . . .
H8B H 0.580(3) 0.683(4) 0.680(2) 0.051 Uiso 1 1 d D U . . .
H3 H 0.544(5) 0.269(4) 0.435(2) 0.051 Uiso 1 1 d D U . . .

loop_
_atom_site_aniso_label
_atom_site_aniso_U_11
_atom_site_aniso_U_22
_atom_site_aniso_U_33
_atom_site_aniso_U_23
_atom_site_aniso_U_13
_atom_site_aniso_U_12
Zn1 0.0404(2) 0.0356(2) 0.0427(3) 0.01549(19) 0.00671(19) 0.01476(18)
O1 0.0619(18) 0.0425(15) 0.0548(17) 0.0242(13) 0.0145(14) 0.0280(13)
O2 0.090(2) 0.068(2) 0.067(2) 0.0330(17) 0.0328(18) 0.0498(19)
O3 0.159(4) 0.080(3) 0.058(2) 0.013(2) -0.021(2) 0.072(3)
O4 0.103(3) 0.061(2) 0.076(2) 0.0180(18) -0.012(2) 0.047(2)
O5 0.100(2) 0.0289(14) 0.0458(16) 0.0159(12) 0.0049(16) 0.0165(15)
O6 0.061(2) 0.086(2) 0.078(2) 0.049(2) -0.0225(18) -0.0104(18)
O7 0.0436(16) 0.0683(19) 0.0631(18) 0.0426(16) 0.0126(14) 0.0133(14)
O8 0.090(3) 0.067(2) 0.063(2) 0.0104(19) -0.0173(19) 0.034(2)
N1 0.051(2) 0.0382(18) 0.050(2) 0.0142(15) 0.0044(16) 0.0093(15)
N2 0.053(2) 0.048(2) 0.045(2) 0.0088(16) 0.0084(16) 0.0000(17)
N3 0.0384(18) 0.0480(19) 0.0461(19) 0.0165(16) 0.0009(15) 0.0049(15)
N4 0.0416(18) 0.0405(17) 0.0452(19) 0.0192(15) 0.0052(15) 0.0074(14)
C1 0.044(2) 0.037(2) 0.050(2) 0.0147(19) 0.0086(19) 0.0160(17)
C2 0.043(2) 0.0290(18) 0.048(2) 0.0166(17) 0.0092(17) 0.0114(16)
C3 0.047(2) 0.037(2) 0.047(2) 0.0132(17) 0.0042(18) 0.0131(17)
C4 0.050(2) 0.034(2) 0.054(2) 0.0195(18) 0.0040(19) 0.0130(17)
C5 0.069(3) 0.038(2) 0.055(3) 0.019(2) 0.013(2) 0.027(2)
C6 0.065(3) 0.0307(19) 0.048(2) 0.0201(18) 0.013(2) 0.0139(18)
C7 0.053(2) 0.034(2) 0.046(2) 0.0195(18) 0.0068(19) 0.0108(17)
C8 0.065(3) 0.046(2) 0.058(3) 0.013(2) -0.003(2) 0.020(2)
C9 0.108(4) 0.034(2) 0.049(3) 0.0192(19) 0.016(3) 0.026(2)
C10 0.053(2) 0.035(2) 0.041(2) 0.0116(17) 0.0097(18) 0.0191(17)
C11 0.0327(18) 0.0326(18) 0.045(2) 0.0167(16) 0.0081(16) 0.0136(15)
C12 0.043(2) 0.040(2) 0.052(2) 0.0145(18) 0.0028(18) 0.0134(17)
C13 0.062(3) 0.052(3) 0.055(3) 0.007(2) -0.002(2) 0.019(2)
C14 0.100(4) 0.067(3) 0.039(2) 0.017(2) 0.005(2) 0.033(3)
C15 0.087(3) 0.045(2) 0.046(2) 0.023(2) 0.015(2) 0.025(2)
C16 0.044(2) 0.0316(19) 0.046(2) 0.0157(17) 0.0069(18) 0.0193(16)
C17 0.067(3) 0.037(2) 0.059(3) 0.012(2) 0.007(2) 0.001(2)
C18 0.073(3) 0.039(2) 0.066(3) 0.006(2) 0.015(3) -0.002(2)
C19 0.063(3) 0.036(2) 0.055(3) 0.012(2) 0.000(2) 0.0030(19)
C20 0.100(4) 0.061(3) 0.055(3) -0.002(2) 0.023(3) -0.027(3)
C21 0.063(3) 0.048(2) 0.046(2) 0.012(2) 0.010(2) -0.007(2)
C22 0.044(2) 0.054(3) 0.061(3) 0.012(2) 0.000(2) 0.005(2)
C23 0.041(2) 0.048(2) 0.060(3) 0.011(2) 0.008(2) 0.0188(19)
C24 0.040(2) 0.0348(19) 0.045(2) 0.0174(17) 0.0093(17) 0.0118(16)
C25 0.043(2) 0.054(3) 0.056(3) 0.003(2) 0.016(2) 0.010(2)
C26 0.065(3) 0.058(3) 0.069(3) 0.001(2) 0.030(3) 0.010(2)
C27 0.0335(19) 0.0362(19) 0.041(2) 0.0160(16) 0.0068(16) 0.0080(15)
C28 0.047(2) 0.044(2) 0.048(2) 0.0088(19) -0.0041(18) 0.0209(18)
C29 0.055(2) 0.045(2) 0.050(2) 0.0097(19) 0.003(2) 0.0304(19)
C30 0.0334(19) 0.039(2) 0.046(2) 0.0162(17) 0.0067(16) 0.0068(16)
C31 0.032(2) 0.050(2) 0.062(3) 0.005(2) -0.0014(19) 0.0116(18)
C32 0.034(2) 0.040(2) 0.066(3) 0.0073(19) 0.0095(19) 0.0164(17)
C33 0.037(2) 0.048(2) 0.056(3) 0.010(2) 0.0014(19) 0.0095(18)
C34 0.046(3) 0.067(3) 0.075(3) 0.043(3) 0.011(2) 0.003(2)
C35 0.052(3) 0.064(3) 0.063(3) 0.042(2) 0.009(2) 0.012(2)
C36 0.041(2) 0.041(2) 0.046(2) 0.0200(18) 0.0037(18) 0.0027(17)

loop_
_atom_type_symbol
_atom_type_description
_atom_type_scat_dispersion_real
_atom_type_scat_dispersion_imag
_atom_type_scat_source
C C 0.0033 0.0016 'International Tables Vol C Tables 4.2.6.8 and 6.1.1.4'
H H 0.0000 0.0000 'International Tables Vol C Tables 4.2.6.8 and 6.1.1.4'
N N 0.0061 0.0033 'International Tables Vol C Tables 4.2.6.8 and 6.1.1.4'
O O 0.0106 0.0060 'International Tables Vol C Tables 4.2.6.8 and 6.1.1.4'
Zn Zn 0.2839 1.4301 'International Tables Vol C Tables 4.2.6.8 and 6.1.1.4'

loop_
_geom_angle_atom_site_label_1
_geom_angle_atom_site_label_2
_geom_angle_atom_site_label_3
_geom_angle
_geom_angle_site_symmetry_1
_geom_angle_site_symmetry_3
_geom_angle_publ_flag
O1 Zn1 O7 104.90(12) 1_565 . ?
O1 Zn1 N1 117.75(13) 1_565 . ?
O7 Zn1 N1 120.06(13) . . ?
O1 Zn1 N4 111.17(12) 1_565 1_666 ?
O7 Zn1 N4 96.88(12) . 1_666 ?
N1 Zn1 N4 104.03(13) . 1_666 ?
C1 O1 Zn1 116.2(2) . 1_545 ?
C8 O3 H3 109(3) . . ?
C10 O5 C9 119.2(3) . . ?
C16 O7 Zn1 121.0(3) . . ?
H8A O8 H8B 110(5) . . ?
C19 N1 C17 105.0(3) . . ?
C19 N1 Zn1 121.0(3) . . ?
C17 N1 Zn1 133.1(3) . . ?
C19 N2 C18 106.7(4) . . ?
C19 N2 C20 123.3(4) . . ?
C18 N2 C20 129.5(4) . . ?
C36 N3 C34 106.7(3) . . ?
C36 N3 C33 125.8(3) . . ?
C34 N3 C33 127.5(3) . . ?
C36 N4 C35 105.3(3) . . ?
C36 N4 Zn1 123.1(3) . 1_444 ?
C35 N4 Zn1 131.6(3) . 1_444 ?
O2 C1 O1 125.6(3) . . ?
O2 C1 C2 119.5(3) . . ?
O1 C1 C2 114.8(3) . . ?
C3 C2 C7 120.1(3) . . ?
C3 C2 C1 120.1(3) . . ?
C7 C2 C1 119.6(3) . . ?
C2 C3 C4 119.3(4) . . ?
C2 C3 H3A 120.4 . . ?
C4 C3 H3A 120.4 . . ?
C5 C4 C3 120.0(4) . . ?
C5 C4 C8 118.1(3) . . ?
C3 C4 C8 121.8(4) . . ?
C6 C5 C4 121.3(4) . . ?
C6 C5 H5 119.4 . . ?
C4 C5 H5 119.4 . . ?
C5 C6 C7 118.3(4) . . ?
C5 C6 C9 121.3(3) . . ?
C7 C6 C9 120.4(4) . . ?
C2 C7 C6 120.9(4) . . ?
C2 C7 H7 119.6 . . ?
C6 C7 H7 119.6 . . ?
O4 C8 O3 123.0(4) . . ?
O4 C8 C4 122.8(4) . . ?
O3 C8 C4 114.2(4) . . ?
O5 C9 C6 106.3(3) . . ?
O5 C9 H9A 110.5 . . ?
C6 C9 H9A 110.5 . . ?
O5 C9 H9B 110.5 . . ?
C6 C9 H9B 110.5 . . ?
H9A C9 H9B 108.7 . . ?
O5 C10 C15 124.8(3) . . ?
O5 C10 C11 115.1(3) . . ?
C15 C10 C11 120.1(4) . . ?
C12 C11 C10 118.0(3) . . ?
C12 C11 C16 120.1(3) . . ?
C10 C11 C16 122.0(3) . . ?
C13 C12 C11 122.4(4) . . ?
C13 C12 H12 118.8 . . ?
C11 C12 H12 118.8 . . ?
C14 C13 C12 118.4(4) . . ?
C14 C13 H13 120.8 . . ?
C12 C13 H13 120.8 . . ?
C13 C14 C15 121.5(4) . . ?
C13 C14 H14 119.2 . . ?
C15 C14 H14 119.2 . . ?
C14 C15 C10 119.6(4) . . ?
C14 C15 H15 120.2 . . ?
C10 C15 H15 120.2 . . ?
O6 C16 O7 124.2(4) . . ?
O6 C16 C11 120.8(4) . . ?
O7 C16 C11 115.0(3) . . ?
C18 C17 N1 109.6(4) . . ?
C18 C17 H17 125.2 . . ?
N1 C17 H17 125.2 . . ?
C17 C18 N2 106.9(4) . . ?
C17 C18 H18 126.5 . . ?
N2 C18 H18 126.5 . . ?
N1 C19 N2 111.8(4) . . ?
N1 C19 H19 124.1 . . ?
N2 C19 H19 124.1 . . ?
N2 C20 C21 115.4(4) . . ?
N2 C20 H20A 108.4 . . ?
C21 C20 H20A 108.4 . . ?
N2 C20 H20B 108.4 . . ?
C21 C20 H20B 108.4 . . ?
H20A C20 H20B 107.5 . . ?
C22 C21 C26 118.1(4) . . ?
C22 C21 C20 118.9(4) . . ?
C26 C21 C20 122.9(5) . . ?
C21 C22 C23 121.1(4) . . ?
C21 C22 H22 119.4 . . ?
C23 C22 H22 119.4 . . ?
C22 C23 C24 121.9(4) . . ?
C22 C23 H23 119.0 . . ?
C24 C23 H23 119.0 . . ?
C25 C24 C23 116.5(4) . . ?
C25 C24 C27 123.3(3) . . ?
C23 C24 C27 120.2(3) . . ?
C24 C25 C26 121.2(4) . . ?
C24 C25 H25 119.4 . . ?
C26 C25 H25 119.4 . . ?
C21 C26 C25 121.2(4) . . ?
C21 C26 H26 119.4 . . ?
C25 C26 H26 119.4 . . ?
C32 C27 C28 116.2(3) . . ?
C32 C27 C24 122.6(3) . . ?
C28 C27 C24 121.1(3) . . ?
C29 C28 C27 121.7(4) . . ?
C29 C28 H28 119.2 . . ?
C27 C28 H28 119.2 . . ?
C28 C29 C30 121.3(4) . . ?
C28 C29 H29 119.4 . . ?
C30 C29 H29 119.4 . . ?
C31 C30 C29 118.1(4) . . ?
C31 C30 C33 123.6(3) . . ?
C29 C30 C33 118.3(3) . . ?
C30 C31 C32 120.8(4) . . ?
C30 C31 H31 119.6 . . ?
C32 C31 H31 119.6 . . ?
C27 C32 C31 121.9(4) . . ?
C27 C32 H32 119.0 . . ?
C31 C32 H32 119.0 . . ?
N3 C33 C30 114.4(3) . . ?
N3 C33 H33A 108.7 . . ?
C30 C33 H33A 108.7 . . ?
N3 C33 H33B 108.7 . . ?
C30 C33 H33B 108.7 . . ?
H33A C33 H33B 107.6 . . ?
C35 C34 N3 106.9(4) . . ?
C35 C34 H34 126.5 . . ?
N3 C34 H34 126.5 . . ?
C34 C35 N4 109.5(4) . . ?
C34 C35 H35 125.3 . . ?
N4 C35 H35 125.3 . . ?
N4 C36 N3 111.7(3) . . ?
N4 C36 H36 124.2 . . ?
N3 C36 H36 124.2 . . ?

loop_
_geom_bond_atom_site_label_1
_geom_bond_atom_site_label_2
_geom_bond_distance
_geom_bond_site_symmetry_2
_geom_bond_publ_flag
Zn1 O1 1.938(2) 1_565 ?
Zn1 O7 1.962(3) . ?
Zn1 N1 1.986(3) . ?
Zn1 N4 2.029(3) 1_666 ?
O1 C1 1.269(4) . ?
O1 Zn1 1.938(2) 1_545 ?
O2 C1 1.222(5) . ?
O3 C8 1.301(5) . ?
O3 H3 0.758(10) . ?
O4 C8 1.205(5) . ?
O5 C10 1.366(4) . ?
O5 C9 1.414(4) . ?
O6 C16 1.220(5) . ?
O7 C16 1.265(4) . ?
O8 H8A 0.771(10) . ?
O8 H8B 0.767(10) . ?
N1 C19 1.318(5) . ?
N1 C17 1.372(5) . ?
N2 C19 1.334(5) . ?
N2 C18 1.362(5) . ?
N2 C20 1.463(5) . ?
N3 C36 1.334(5) . ?
N3 C34 1.357(5) . ?
N3 C33 1.470(5) . ?
N4 C36 1.316(5) . ?
N4 C35 1.364(5) . ?
N4 Zn1 2.029(3) 1_444 ?
C1 C2 1.518(5) . ?
C2 C3 1.379(5) . ?
C2 C7 1.385(5) . ?
C3 C4 1.396(5) . ?
C3 H3A 0.9300 . ?
C4 C5 1.384(5) . ?
C4 C8 1.488(6) . ?
C5 C6 1.375(5) . ?
C5 H5 0.9300 . ?
C6 C7 1.400(5) . ?
C6 C9 1.505(6) . ?
C7 H7 0.9300 . ?
C9 H9A 0.9700 . ?
C9 H9B 0.9700 . ?
C10 C15 1.384(5) . ?
C10 C11 1.405(5) . ?
C11 C12 1.381(5) . ?
C11 C16 1.503(5) . ?
C12 C13 1.377(6) . ?
C12 H12 0.9300 . ?
C13 C14 1.371(6) . ?
C13 H13 0.9300 . ?
C14 C15 1.377(6) . ?
C14 H14 0.9300 . ?
C15 H15 0.9300 . ?
C17 C18 1.339(6) . ?
C17 H17 0.9300 . ?
C18 H18 0.9300 . ?
C19 H19 0.9300 . ?
C20 C21 1.508(6) . ?
C20 H20A 0.9700 . ?
C20 H20B 0.9700 . ?
C21 C22 1.364(6) . ?
C21 C26 1.378(6) . ?
C22 C23 1.380(6) . ?
C22 H22 0.9300 . ?
C23 C24 1.390(5) . ?
C23 H23 0.9300 . ?
C24 C25 1.387(5) . ?
C24 C27 1.478(5) . ?
C25 C26 1.389(6) . ?
C25 H25 0.9300 . ?
C26 H26 0.9300 . ?
C27 C32 1.383(5) . ?
C27 C28 1.396(5) . ?
C28 C29 1.373(5) . ?
C28 H28 0.9300 . ?
C29 C30 1.375(5) . ?
C29 H29 0.9300 . ?
C30 C31 1.373(5) . ?
C30 C33 1.503(5) . ?
C31 C32 1.386(5) . ?
C31 H31 0.9300 . ?
C32 H32 0.9300 . ?
C33 H33A 0.9700 . ?
C33 H33B 0.9700 . ?
C34 C35 1.343(6) . ?
C34 H34 0.9300 . ?
C35 H35 0.9300 . ?
C36 H36 0.9300 . ?
